data_1504581
loop_
_publ_author_name
'Zhou, Quan'
'Snider, Barry B.'

_publ_section_title
;
 Synthesis of (+/-)-vibralactone.
;
_journal_issue 7
_journal_name_full 'Organic letters'
_journal_page_first 1401
_journal_page_last 1404
_journal_paper_doi 10.1021/ol800118c
_journal_volume 10
_journal_year 2008
_chemical_formula_moiety 'C12 H17 I1 O3'
_chemical_formula_sum 'C12 H17 I O3'
_chemical_formula_weight 336.17
_space_group_IT_number 14
_symmetry_cell_setting monoclinic
_symmetry_space_group_name_Hall '-P 2yn'
_symmetry_space_group_name_H-M 'P 1 21/n 1'
_atom_sites_solution_hydrogens geom
_atom_sites_solution_primary direct
_cell_angle_alpha 90
_cell_angle_beta 99.115(2)
_cell_angle_gamma 90
_cell_formula_units_Z 4
_cell_length_a 6.6159(2)
_cell_length_b 24.3508(7)
_cell_length_c 8.0178(2)
_cell_measurement_reflns_used 9412
_cell_measurement_temperature 120
_cell_measurement_theta_max 30
_cell_measurement_theta_min 3
_cell_volume 1275.38(6)
_computing_cell_refinement 'Apex2 (Bruker AXS, 2006)'
_computing_data_collection 'Apex2 (Bruker AXS, 2006)'
_computing_data_reduction 'Apex2 (Bruker AXS, 2006)'
_computing_molecular_graphics 'CAMERON (Watkin et al., 1996)'
_computing_publication_material 'CRYSTALS (Betteridge et al., 2003)'
_computing_structure_refinement 'CRYSTALS (Betteridge et al., 2003)'
_computing_structure_solution 'SIR92 (Altomare et al., 1994)'
_diffrn_ambient_pressure 100
_diffrn_ambient_temperature 120
_diffrn_measured_fraction_theta_full 0.998
_diffrn_measured_fraction_theta_max 0.998
_diffrn_measurement_device 'Bruker Kappa Apex2'
_diffrn_measurement_device_type Area
_diffrn_measurement_method '\f & \w scans'
_diffrn_radiation_monochromator graphite
_diffrn_radiation_type 'Mo K\a'
_diffrn_radiation_wavelength 0.71073
_diffrn_reflns_av_R_equivalents 0.042
_diffrn_reflns_limit_h_max 9
_diffrn_reflns_limit_h_min -9
_diffrn_reflns_limit_k_max 34
_diffrn_reflns_limit_k_min -31
_diffrn_reflns_limit_l_max 11
_diffrn_reflns_limit_l_min -11
_diffrn_reflns_number 20486
_diffrn_reflns_theta_full 30.082
_diffrn_reflns_theta_max 30.082
_diffrn_reflns_theta_min 1.673
_diffrn_standards_number 0
_exptl_absorpt_coefficient_mu 2.502
_exptl_absorpt_correction_T_max 0.74
_exptl_absorpt_correction_T_min 0.40
_exptl_absorpt_correction_type multi-scan
_exptl_absorpt_process_details 'Apex2 (Bruker AXS, 2006)'
_exptl_crystal_colour colorless
_exptl_crystal_density_diffrn 1.751
_exptl_crystal_density_method 'not measured'
_exptl_crystal_description plate
_exptl_crystal_F_000 664
_exptl_crystal_size_max 0.47
_exptl_crystal_size_mid 0.36
_exptl_crystal_size_min 0.12
_refine_diff_density_max 0.63
_refine_diff_density_min -0.81
_refine_ls_extinction_method None
_refine_ls_goodness_of_fit_ref 1.0143
_refine_ls_hydrogen_treatment mixed
_refine_ls_matrix_type full
_refine_ls_number_parameters 149
_refine_ls_number_reflns 3748
_refine_ls_number_restraints 0
_refine_ls_R_factor_all 0.0293
_refine_ls_R_factor_gt 0.0242
_refine_ls_shift/su_max 0.001484
_refine_ls_structure_factor_coef Fsqd
_refine_ls_weighting_details
;
 Method= Modified Sheldrick 
 w=1/[\s^2^(F^2^) + ( 0.02P)^2^ + 1.09P] 
 ,where P=(max(Fo^2^,0) + 2Fc^2^)/3 
;
_refine_ls_weighting_scheme calc
_refine_ls_wR_factor_all 0.0564
_refine_ls_wR_factor_gt 0.0546
_refine_ls_wR_factor_ref 0.0564
_reflns_limit_h_max 9
_reflns_limit_h_min -9
_reflns_limit_k_max 34
_reflns_limit_k_min 0
_reflns_limit_l_max 11
_reflns_limit_l_min 0
_reflns_number_gt 3338
_reflns_number_total 3748
_reflns_threshold_expression I>2.0\s(I)
_oxford_diffrn_Wilson_B_factor 0.00
_oxford_diffrn_Wilson_scale 0.00
_oxford_refine_ls_r_factor_ref 0.0293
_oxford_refine_ls_scale 0.4405(4)
_oxford_reflns_number_all 3748
_oxford_reflns_threshold_expression_ref I>-10.0\s(I)
_cod_data_source_file ol800118c-file001.cif
_cod_data_source_block compound_17
_cod_depositor_comments
;
The following automatic conversions were performed:

'_symmetry_cell_setting' value 'Monoclinic' changed to 'monoclinic'
according to /home/saulius/struct/CIF-dictionaries/cif_core.dic
dictionary named 'cif_core.dic' version 2.4.1 from
2010-06-29.

'_exptl_absorpt_correction_type' value 'Multi-scan'
changed to 'multi-scan' according to
/home/saulius/struct/CIF-dictionaries/cif_core.dic dictionary named
'cif_core.dic' version 2.4.1 from 2010-06-29.

Automatic conversion script
Id: cif_fix_values 1715 2011-07-08 13:25:40Z adriana 
;
_cod_original_sg_symbol_H-M 'P 1 21/n 1 '
_cod_original_formula_sum 'C12 H17 I1 O3'
_cod_database_code 1504581

loop_
_symmetry_equiv_pos_as_xyz
x,y,z
-x,-y,-z
-x+1/2,y+1/2,-z+1/2
x+1/2,-y+1/2,z+1/2

loop_
_atom_site_label
_atom_site_type_symbol
_atom_site_fract_x
_atom_site_fract_y
_atom_site_fract_z
_atom_site_U_iso_or_equiv
_atom_site_occupancy
_atom_site_adp_type
_atom_site_refinement_flags_posn
I1 I 0.733649(19) 0.530196(5) 0.682083(17) 0.0241 1.0000 Uani .
O4 O 0.7753(2) 0.65989(6) 0.77598(16) 0.0183 1.0000 Uani .
O6 O 0.4712(2) 0.68453(6) 0.83430(18) 0.0220 1.0000 Uani .
O14 O 0.8855(2) 0.73059(6) 1.08520(19) 0.0250 1.0000 Uani .
C2 C 1.0011(3) 0.58508(8) 0.7311(2) 0.0161 1.0000 Uani .
C3 C 0.9565(3) 0.63006(7) 0.8525(2) 0.0160 1.0000 Uani .
C5 C 0.6375(3) 0.66459(7) 0.8811(2) 0.0162 1.0000 Uani .
C7 C 0.7231(3) 0.64330(7) 1.0585(2) 0.0139 1.0000 Uani .
C8 C 0.9171(3) 0.61238(8) 1.0277(2) 0.0178 1.0000 Uani .
C9 C 0.5743(3) 0.60666(7) 1.1296(2) 0.0172 1.0000 Uani .
C10 C 0.4662(3) 0.62238(8) 1.2475(2) 0.0214 1.0000 Uani .
C11 C 0.4734(3) 0.67866(9) 1.3227(3) 0.0258 1.0000 Uani .
C12 C 0.5835(3) 0.71951(8) 1.2236(3) 0.0227 1.0000 Uani .
C13 C 0.7740(3) 0.69374(8) 1.1731(2) 0.0180 1.0000 Uani .
C15 C 1.1842(3) 0.55082(9) 0.8079(3) 0.0218 1.0000 Uani .
C16 C 1.0314(3) 0.60928(9) 0.5619(3) 0.0267 1.0000 Uani .
H141 H 0.921(5) 0.7564(14) 1.154(4) 0.046(9) 1.0000 Uiso .
H31 H 1.0686 0.6549 0.8671 0.0193 1.0000 Uiso R
H81 H 1.0299 0.6221 1.1111 0.0213 1.0000 Uiso R
H82 H 0.8956 0.5738 1.0305 0.0213 1.0000 Uiso R
H91 H 0.5565 0.5702 1.0876 0.0203 1.0000 Uiso R
H101 H 0.3785 0.5961 1.2867 0.0257 1.0000 Uiso R
H111 H 0.5436 0.6769 1.4355 0.0319 1.0000 Uiso R
H112 H 0.3373 0.6911 1.3229 0.0319 1.0000 Uiso R
H121 H 0.6218 0.7508 1.2920 0.0280 1.0000 Uiso R
H122 H 0.4936 0.7303 1.1247 0.0280 1.0000 Uiso R
H151 H 1.2090 0.5231 0.7301 0.0262 1.0000 Uiso R
H152 H 1.3013 0.5737 0.8325 0.0262 1.0000 Uiso R
H153 H 1.1567 0.5342 0.9091 0.0262 1.0000 Uiso R
H161 H 1.0590 0.5806 0.4885 0.0333 1.0000 Uiso R
H162 H 1.1435 0.6342 0.5783 0.0333 1.0000 Uiso R
H163 H 0.9109 0.6282 0.5132 0.0333 1.0000 Uiso R
H131 H 0.8608 0.6822 1.2728 0.0220 1.0000 Uiso R

loop_
_atom_site_aniso_label
_atom_site_aniso_U_11
_atom_site_aniso_U_22
_atom_site_aniso_U_33
_atom_site_aniso_U_23
_atom_site_aniso_U_13
_atom_site_aniso_U_12
I1 0.01944(7) 0.02127(7) 0.03178(8) -0.00809(5) 0.00422(5) -0.00399(5)
O4 0.0243(7) 0.0165(6) 0.0146(6) 0.0032(5) 0.0045(5) 0.0064(5)
O6 0.0225(7) 0.0206(7) 0.0221(7) 0.0042(5) 0.0011(5) 0.0058(5)
O14 0.0373(8) 0.0182(7) 0.0213(7) -0.0037(6) 0.0100(6) -0.0113(6)
C2 0.0161(8) 0.0154(8) 0.0175(8) -0.0007(6) 0.0044(6) -0.0011(6)
C3 0.0167(8) 0.0134(8) 0.0182(8) 0.0005(6) 0.0035(6) 0.0015(6)
C5 0.0207(9) 0.0121(8) 0.0154(8) 0.0001(6) 0.0014(6) 0.0009(6)
C7 0.0177(8) 0.0115(7) 0.0123(7) -0.0011(6) 0.0016(6) 0.0014(6)
C8 0.0201(8) 0.0185(9) 0.0146(8) 0.0015(7) 0.0021(6) 0.0051(7)
C9 0.0202(8) 0.0118(8) 0.0187(8) 0.0016(6) 0.0000(7) -0.0005(6)
C10 0.0215(9) 0.0197(9) 0.0231(9) 0.0036(7) 0.0041(7) -0.0029(7)
C11 0.0271(10) 0.0261(10) 0.0268(10) -0.0032(8) 0.0120(8) 0.0006(8)
C12 0.0319(11) 0.0139(8) 0.0238(9) -0.0043(7) 0.0099(8) 0.0006(7)
C13 0.0227(9) 0.0153(8) 0.0165(8) -0.0022(7) 0.0042(7) -0.0037(7)
C15 0.0178(9) 0.0222(9) 0.0254(9) -0.0009(8) 0.0039(7) 0.0044(7)
C16 0.0314(11) 0.0300(11) 0.0218(9) 0.0039(8) 0.0134(8) 0.0044(9)

loop_
_atom_type_symbol
_atom_type_scat_dispersion_real
_atom_type_scat_dispersion_imag
_atom_type_scat_Cromer_Mann_a1
_atom_type_scat_Cromer_Mann_b1
_atom_type_scat_Cromer_Mann_a2
_atom_type_scat_Cromer_Mann_b2
_atom_type_scat_Cromer_Mann_a3
_atom_type_scat_Cromer_Mann_b3
_atom_type_scat_Cromer_Mann_a4
_atom_type_scat_Cromer_Mann_b4
_atom_type_scat_Cromer_Mann_c
_atom_type_scat_source
C 0.0033 0.0016 2.3100 20.8439 1.0200 10.2075 1.5886 0.5687 0.8650 51.6512 0.2156 'International Tables Vol C 4.2.6.8 and 6.1.1.4'
H 0.0000 0.0000 0.4930 10.5109 0.3229 26.1257 0.1402 3.1424 0.0408 57.7998 0.0030 'International Tables Vol C 4.2.6.8 and 6.1.1.4'
O 0.0106 0.0060 3.0485 13.2771 2.2868 5.7011 1.5463 0.3239 0.8670 32.9089 0.2508 'International Tables Vol C 4.2.6.8 and 6.1.1.4'
I -0.4742 1.8119 20.1472 4.3470 18.9949 0.3814 7.5138 27.7660 2.2735 66.8776 4.0712 'International Tables Vol C 4.2.6.8 and 6.1.1.4'

loop_
_geom_angle_atom_site_label_1
_geom_angle_atom_site_label_2
_geom_angle_atom_site_label_3
_geom_angle
_geom_angle_publ_flag
C3 O4 C5 112.03(13) yes
C13 O14 H141 105(2) no
I1 C2 C3 108.59(12) yes
I1 C2 C15 107.80(12) yes
C3 C2 C15 110.99(15) yes
I1 C2 C16 106.98(13) yes
C3 C2 C16 110.93(16) yes
C15 C2 C16 111.39(16) yes
C2 C3 O4 108.64(14) yes
C2 C3 C8 117.53(15) yes
O4 C3 C8 106.21(14) yes
C2 C3 H31 108.0 no
O4 C3 H31 108.0 no
C8 C3 H31 108.0 no
O4 C5 O6 121.06(17) yes
O4 C5 C7 111.43(15) yes
O6 C5 C7 127.50(17) yes
C5 C7 C8 102.21(14) yes
C5 C7 C9 112.51(15) yes
C8 C7 C9 112.47(15) yes
C5 C7 C13 107.30(14) yes
C8 C7 C13 112.12(15) yes
C9 C7 C13 109.94(15) yes
C7 C8 C3 106.06(14) yes
C7 C8 H81 110.3 no
C3 C8 H81 110.3 no
C7 C8 H82 110.3 no
C3 C8 H82 110.3 no
H81 C8 H82 109.5 no
C7 C9 C10 123.81(17) yes
C7 C9 H91 118.1 no
C10 C9 H91 118.1 no
C9 C10 C11 124.39(18) yes
C9 C10 H101 117.8 no
C11 C10 H101 117.8 no
C10 C11 C12 111.99(17) yes
C10 C11 H111 108.8 no
C12 C11 H111 108.8 no
C10 C11 H112 108.9 no
C12 C11 H112 108.8 no
H111 C11 H112 109.5 no
C11 C12 C13 110.72(17) yes
C11 C12 H121 109.2 no
C13 C12 H121 109.2 no
C11 C12 H122 109.2 no
C13 C12 H122 109.1 no
H121 C12 H122 109.5 no
C7 C13 C12 112.13(15) yes
C7 C13 O14 106.88(14) yes
C12 C13 O14 112.95(16) yes
C7 C13 H131 108.2 no
C12 C13 H131 108.3 no
O14 C13 H131 108.2 no
C2 C15 H151 109.5 no
C2 C15 H152 109.5 no
H151 C15 H152 109.5 no
C2 C15 H153 109.4 no
H151 C15 H153 109.5 no
H152 C15 H153 109.5 no
C2 C16 H161 109.4 no
C2 C16 H162 109.5 no
H161 C16 H162 109.5 no
C2 C16 H163 109.5 no
H161 C16 H163 109.5 no
H162 C16 H163 109.5 no

loop_
_geom_bond_atom_site_label_1
_geom_bond_atom_site_label_2
_geom_bond_distance
_geom_bond_publ_flag
I1 C2 2.2023(18) yes
O4 C3 1.452(2) yes
O4 C5 1.341(2) yes
O6 C5 1.207(2) yes
O14 C13 1.418(2) yes
O14 H141 0.84(3) no
C2 C3 1.525(2) yes
C2 C15 1.519(3) yes
C2 C16 1.521(3) yes
C3 C8 1.530(2) yes
C3 H31 0.950 no
C5 C7 1.535(2) yes
C7 C8 1.541(2) yes
C7 C9 1.506(3) yes
C7 C13 1.539(2) yes
C8 H81 0.950 no
C8 H82 0.950 no
C9 C10 1.329(3) yes
C9 H91 0.950 no
C10 C11 1.495(3) yes
C10 H101 0.950 no
C11 C12 1.528(3) yes
C11 H111 0.950 no
C11 H112 0.950 no
C12 C13 1.520(3) yes
C12 H121 0.950 no
C12 H122 0.950 no
C13 H131 0.950 no
C15 H151 0.950 no
C15 H152 0.950 no
C15 H153 0.950 no
C16 H161 0.950 no
C16 H162 0.950 no
C16 H163 0.950 no
